data_4081047
loop_
_publ_author_name
'McKeown, Bradley A.'
'Gonzalez, Hector Emanuel'
'Michaelos, Thoe'
'Gunnoe, T. Brent'
'Cundari, Thomas R.'
'Crabtree, Robert H.'
'Sabat, Michal'

_publ_section_title
;
 Control of Olefin Hydroarylation Catalysis via a Sterically and
 Electronically Flexible Platinum(II) Catalyst Scaffold
;
_journal_issue 14
_journal_name_full Organometallics
_journal_page_first 3903
_journal_paper_doi 10.1021/om400390e
_journal_volume 32
_journal_year 2013
_chemical_formula_sum 'C54 H37 B F24 N2 O Pt'
_chemical_formula_weight 1391.76
_chemical_name_systematic
; 
 ? 
;
_space_group_IT_number 15
_symmetry_cell_setting monoclinic
_symmetry_space_group_name_Hall '-I 2ya'
_symmetry_space_group_name_H-M 'I 1 2/a 1'
_atom_sites_solution_hydrogens geom
_atom_sites_solution_primary direct
_atom_sites_solution_secondary difmap
_audit_creation_method SHELXL-97
_cell_angle_alpha 90.00
_cell_angle_beta 115.220(2)
_cell_angle_gamma 90.00
_cell_formula_units_Z 8
_cell_length_a 25.455(5)
_cell_length_b 16.5463(18)
_cell_length_c 29.806(3)
_cell_measurement_reflns_used 9913
_cell_measurement_temperature 153(2)
_cell_measurement_theta_max 28.00
_cell_measurement_theta_min 3.46
_cell_volume 11357(3)
_computing_cell_refinement 'Bruker SAINT'
_computing_data_collection 'Bruker APEX2'
_computing_data_reduction 'Bruker SAINT'
_computing_molecular_graphics 'Bruker SHELXTL'
_computing_publication_material 'Bruker SHELXTL'
_computing_structure_refinement 'SHELXL-97 (Sheldrick, 2008)'
_computing_structure_solution 'SHELXS-97 (Sheldrick, 2008)'
_diffrn_ambient_temperature 153(2)
_diffrn_measured_fraction_theta_full 0.997
_diffrn_measured_fraction_theta_max 0.997
_diffrn_measurement_device_type 'Bruker APEX-II CCD'
_diffrn_measurement_method '\f and \w scans'
_diffrn_radiation_monochromator graphite
_diffrn_radiation_source 'fine-focus sealed tube'
_diffrn_radiation_type MoK\a
_diffrn_radiation_wavelength 0.71073
_diffrn_reflns_av_R_equivalents 0.0350
_diffrn_reflns_av_sigmaI/netI 0.0219
_diffrn_reflns_limit_h_max 33
_diffrn_reflns_limit_h_min -33
_diffrn_reflns_limit_k_max 21
_diffrn_reflns_limit_k_min -21
_diffrn_reflns_limit_l_max 39
_diffrn_reflns_limit_l_min -39
_diffrn_reflns_number 89254
_diffrn_reflns_theta_full 28.01
_diffrn_reflns_theta_max 28.01
_diffrn_reflns_theta_min 3.30
_exptl_absorpt_coefficient_mu 2.589
_exptl_absorpt_correction_T_max 0.6821
_exptl_absorpt_correction_T_min 0.3822
_exptl_absorpt_correction_type empirical
_exptl_absorpt_process_details 'Bruker SADABS'
_exptl_crystal_colour colourless
_exptl_crystal_density_diffrn 1.628
_exptl_crystal_density_meas ?
_exptl_crystal_density_method 'not measured'
_exptl_crystal_description needle
_exptl_crystal_F_000 5456
_exptl_crystal_size_max 0.46
_exptl_crystal_size_mid 0.16
_exptl_crystal_size_min 0.16
_refine_diff_density_max 1.792
_refine_diff_density_min -1.104
_refine_diff_density_rms 0.146
_refine_ls_extinction_coef 0
_refine_ls_extinction_method none
_refine_ls_goodness_of_fit_ref 1.042
_refine_ls_hydrogen_treatment constr
_refine_ls_matrix_type full
_refine_ls_number_parameters 748
_refine_ls_number_reflns 13693
_refine_ls_number_restraints 0
_refine_ls_restrained_S_all 1.042
_refine_ls_R_factor_all 0.0621
_refine_ls_R_factor_gt 0.0468
_refine_ls_shift/su_max 0.001
_refine_ls_shift/su_mean 0.000
_refine_ls_structure_factor_coef Fsqd
_refine_ls_weighting_details 'calc w=1/[\s^2^(Fo^2^)+(0.0000P)^2^+0.0000P] where P=(Fo^2^+2Fc^2^)/3'
_refine_ls_weighting_scheme calc
_refine_ls_wR_factor_gt 0.1339
_refine_ls_wR_factor_ref 0.1493
_reflns_number_gt 11017
_reflns_number_total 13693
_reflns_threshold_expression >2sigma(I)
_cod_data_source_file om400390e_si_001.cif
_cod_data_source_block DPEPtPhTHFBAr4
_cod_depositor_comments
;
The following automatic conversions were performed:

'_symmetry_cell_setting' value 'Monoclinic' changed to 'monoclinic'
according to /home/saulius/struct/CIF-dictionaries/cif_core.dic
dictionary named 'cif_core.dic' version 2.4.2 from 2011-04-26.

Automatic conversion script
Id: cif_fix_values 1891 2012-01-12 08:04:46Z andrius 

The following automatic conversions were performed:

'_exptl_crystal_density_meas' value 'not measured' was changed to '?'
- the value is perceived as not measured.

Automatic conversion script
Id: cif_fix_values 3008 2015-01-20 13:52:24Z robertas 
;
_cod_original_sg_symbol_H-M I2/a
_cod_database_code 4081047

loop_
_symmetry_equiv_pos_as_xyz
'x, y, z'
'-x+1/2, y, -z'
'x+1/2, y+1/2, z+1/2'
'-x+1, y+1/2, -z+1/2'
'-x, -y, -z'
'x-1/2, -y, z'
'-x+1/2, -y+1/2, -z+1/2'
'x, -y+1/2, z+1/2'

loop_
_atom_site_label
_atom_site_type_symbol
_atom_site_fract_x
_atom_site_fract_y
_atom_site_fract_z
_atom_site_U_iso_or_equiv
_atom_site_adp_type
_atom_site_occupancy
_atom_site_symmetry_multiplicity
_atom_site_calc_flag
_atom_site_refinement_flags
Pt1 Pt 0.178822(8) 0.017732(11) 0.627641(7) 0.03219(8) Uani 1 1 d .
F1 F 0.0518(5) 0.4344(7) 0.5127(3) 0.202(6) Uani 1 1 d .
F2 F 0.0486(5) 0.3212(8) 0.4907(4) 0.220(6) Uani 1 1 d .
F3 F 0.1243(3) 0.3632(7) 0.5399(2) 0.160(4) Uani 1 1 d .
F4 F 0.2296(3) 0.3088(5) 0.4391(3) 0.147(3) Uani 1 1 d .
F5 F 0.1788(2) 0.3178(4) 0.3604(2) 0.1056(19) Uani 1 1 d .
F6 F 0.2314(2) 0.4083(4) 0.3965(3) 0.1049(19) Uani 1 1 d .
F7 F -0.1306(3) 0.7568(4) 0.3586(3) 0.131(3) Uani 1 1 d .
F8 F -0.2052(4) 0.6923(4) 0.3345(5) 0.202(5) Uani 1 1 d .
F9 F -0.1736(4) 0.7394(5) 0.2860(3) 0.169(4) Uani 1 1 d .
F10 F -0.1142(2) 0.3466(3) 0.3557(2) 0.0970(19) Uani 1 1 d .
F11 F -0.1682(4) 0.3695(4) 0.2831(3) 0.179(5) Uani 1 1 d .
F12 F -0.1937(3) 0.4016(4) 0.3393(4) 0.153(4) Uani 1 1 d .
F13 F -0.0295(2) 0.7613(2) 0.20053(15) 0.0696(12) Uani 1 1 d .
F14 F 0.0423(2) 0.7340(3) 0.1839(2) 0.0907(16) Uani 1 1 d .
F15 F -0.0428(2) 0.6962(3) 0.13542(13) 0.0699(11) Uani 1 1 d .
F16 F -0.0316(4) 0.3630(6) 0.1830(5) 0.240(7) Uani 1 1 d .
F17 F 0.0178(8) 0.4065(4) 0.1529(3) 0.278(9) Uani 1 1 d .
F18 F 0.0487(5) 0.3515(4) 0.2186(3) 0.156(4) Uani 1 1 d .
F19 F 0.1630(3) 0.8162(6) 0.3342(3) 0.155(3) Uani 1 1 d .
F20 F 0.2168(3) 0.7229(4) 0.3663(3) 0.117(2) Uani 1 1 d .
F21 F 0.2222(3) 0.8259(5) 0.4085(3) 0.153(4) Uani 1 1 d .
F22 F 0.0708(4) 0.7246(4) 0.5099(2) 0.129(3) Uani 1 1 d .
F23 F 0.1145(5) 0.8239(8) 0.5094(4) 0.260(8) Uani 1 1 d .
F24 F 0.0298(6) 0.8151(8) 0.4660(3) 0.240(7) Uani 1 1 d .
O1 O 0.26088(15) 0.0639(2) 0.66432(14) 0.0389(8) Uani 1 1 d .
N1 N 0.18217(18) -0.0161(2) 0.69814(16) 0.0330(8) Uani 1 1 d .
N2 N 0.10151(18) -0.0343(3) 0.59659(15) 0.0368(9) Uani 1 1 d .
C1 C 0.1848(2) 0.0472(4) 0.7277(2) 0.0403(11) Uani 1 1 d .
H1 H 0.1887 0.1002 0.7173 0.048 Uiso 1 1 calc R
C2 C 0.1821(3) 0.0371(4) 0.7723(2) 0.0504(14) Uani 1 1 d .
H2 H 0.1847 0.0826 0.7926 0.060 Uiso 1 1 calc R
C3 C 0.1756(3) -0.0387(4) 0.7874(2) 0.0518(14) Uani 1 1 d .
H3 H 0.1741 -0.0469 0.8183 0.062 Uiso 1 1 calc R
C4 C 0.1713(3) -0.1019(4) 0.7571(2) 0.0478(13) Uani 1 1 d .
H4 H 0.1654 -0.1547 0.7664 0.057 Uiso 1 1 calc R
C5 C 0.1756(2) -0.0907(3) 0.71270(19) 0.0371(10) Uani 1 1 d .
C6 C 0.1751(3) -0.1650(3) 0.6831(2) 0.0511(14) Uani 1 1 d .
H6A H 0.1506 -0.2060 0.6893 0.061 Uiso 1 1 calc R
H6B H 0.2152 -0.1866 0.6970 0.061 Uiso 1 1 calc R
C7 C 0.1542(3) -0.1590(3) 0.6266(2) 0.0487(13) Uani 1 1 d .
H7A H 0.1844 -0.1313 0.6196 0.058 Uiso 1 1 calc R
H7B H 0.1495 -0.2143 0.6127 0.058 Uiso 1 1 calc R
C8 C 0.0989(3) -0.1151(4) 0.60130(19) 0.0424(12) Uani 1 1 d .
C9 C 0.0445(3) -0.1531(5) 0.5819(2) 0.0600(19) Uani 1 1 d .
H9 H 0.0420 -0.2099 0.5851 0.072 Uiso 1 1 calc R
C10 C -0.0048(3) -0.1088(6) 0.5584(2) 0.071(2) Uani 1 1 d .
H10 H -0.0416 -0.1348 0.5449 0.085 Uiso 1 1 calc R
C11 C -0.0014(3) -0.0269(6) 0.5543(2) 0.067(2) Uani 1 1 d .
H11 H -0.0358 0.0041 0.5380 0.080 Uiso 1 1 calc R
C12 C 0.0528(3) 0.0112(5) 0.5741(2) 0.0491(15) Uani 1 1 d .
H12 H 0.0555 0.0682 0.5719 0.059 Uiso 1 1 calc R
C13 C 0.1728(2) 0.0509(3) 0.56107(18) 0.0340(10) Uani 1 1 d .
C14 C 0.1803(3) -0.0057(4) 0.5298(3) 0.0543(15) Uani 1 1 d .
H14 H 0.1884 -0.0604 0.5402 0.065 Uiso 1 1 calc R
C15 C 0.1759(4) 0.0169(5) 0.4833(3) 0.070(2) Uani 1 1 d .
H15 H 0.1799 -0.0230 0.4621 0.084 Uiso 1 1 calc R
C16 C 0.1661(3) 0.0942(5) 0.4677(3) 0.0636(19) Uani 1 1 d .
H16 H 0.1642 0.1091 0.4363 0.076 Uiso 1 1 calc R
C17 C 0.1590(4) 0.1496(5) 0.4974(3) 0.071(2) Uani 1 1 d .
H17 H 0.1517 0.2042 0.4866 0.085 Uiso 1 1 calc R
C18 C 0.1621(3) 0.1291(4) 0.5440(3) 0.0608(17) Uani 1 1 d .
H18 H 0.1568 0.1698 0.5642 0.073 Uiso 1 1 calc R
C19 C 0.3076(3) 0.0073(5) 0.6774(5) 0.093(4) Uani 1 1 d .
H19A H 0.3078 -0.0295 0.7036 0.111 Uiso 1 1 calc R
H19B H 0.3026 -0.0256 0.6481 0.111 Uiso 1 1 calc R
C20 C 0.3609(3) 0.0510(5) 0.6947(4) 0.074(2) Uani 1 1 d .
H20A H 0.3848 0.0316 0.6780 0.089 Uiso 1 1 calc R
H20B H 0.3833 0.0434 0.7309 0.089 Uiso 1 1 calc R
C21 C 0.3459(3) 0.1372(5) 0.6831(3) 0.070(2) Uani 1 1 d .
H21A H 0.3653 0.1592 0.6632 0.084 Uiso 1 1 calc R
H21B H 0.3583 0.1691 0.7141 0.084 Uiso 1 1 calc R
C22 C 0.2810(3) 0.1408(4) 0.6542(4) 0.083(3) Uani 1 1 d .
H22A H 0.2645 0.1863 0.6656 0.100 Uiso 1 1 calc R
H22B H 0.2701 0.1472 0.6184 0.100 Uiso 1 1 calc R
C111 C 0.0673(2) 0.4872(3) 0.38225(18) 0.0299(9) Uani 1 1 d .
C112 C 0.0584(2) 0.4660(3) 0.4241(2) 0.0395(11) Uani 1 1 d .
H112 H 0.0276 0.4907 0.4291 0.047 Uiso 1 1 calc R
C113 C 0.0933(3) 0.4099(4) 0.4584(2) 0.0506(14) Uani 1 1 d .
C114 C 0.1391(3) 0.3741(4) 0.4532(3) 0.0534(15) Uani 1 1 d .
H114 H 0.1637 0.3367 0.4772 0.064 Uiso 1 1 calc R
C115 C 0.1483(2) 0.3937(3) 0.4124(2) 0.0435(12) Uani 1 1 d .
C116 C 0.1135(2) 0.4496(3) 0.37844(19) 0.0355(10) Uani 1 1 d .
H116 H 0.1217 0.4629 0.3511 0.043 Uiso 1 1 calc R
C117 C 0.0815(4) 0.3889(8) 0.5025(4) 0.104(4) Uani 1 1 d .
C118 C 0.1964(3) 0.3543(5) 0.4046(3) 0.0602(17) Uani 1 1 d .
C121 C -0.03718(19) 0.5599(3) 0.34017(16) 0.0277(8) Uani 1 1 d .
C122 C -0.0702(2) 0.6298(3) 0.33636(18) 0.0325(9) Uani 1 1 d .
H122 H -0.0533 0.6814 0.3375 0.039 Uiso 1 1 calc R
C123 C -0.1268(2) 0.6251(3) 0.3309(2) 0.0415(12) Uani 1 1 d .
C124 C -0.1534(2) 0.5524(4) 0.3292(2) 0.0477(13) Uani 1 1 d .
H124 H -0.1917 0.5498 0.3269 0.057 Uiso 1 1 calc R
C125 C -0.1223(2) 0.4828(3) 0.3308(3) 0.0478(14) Uani 1 1 d .
C126 C -0.0656(2) 0.4868(3) 0.3365(2) 0.0372(11) Uani 1 1 d .
H126 H -0.0453 0.4379 0.3381 0.045 Uiso 1 1 calc R
C127 C -0.1599(3) 0.7008(4) 0.3271(3) 0.0639(19) Uani 1 1 d .
C128 C -0.1490(3) 0.4004(5) 0.3271(4) 0.079(3) Uani 1 1 d .
C131 C 0.02373(18) 0.5568(3) 0.28941(16) 0.0271(8) Uani 1 1 d .
C132 C 0.0133(2) 0.6277(3) 0.26096(17) 0.0311(9) Uani 1 1 d .
H132 H 0.0126 0.6781 0.2760 0.037 Uiso 1 1 calc R
C133 C 0.0038(2) 0.6266(3) 0.21147(18) 0.0355(10) Uani 1 1 d .
C134 C 0.0039(2) 0.5554(4) 0.18803(19) 0.0408(11) Uani 1 1 d .
H134 H -0.0022 0.5546 0.1543 0.049 Uiso 1 1 calc R
C135 C 0.0132(2) 0.4839(3) 0.2153(2) 0.0379(11) Uani 1 1 d .
C136 C 0.0225(2) 0.4848(3) 0.26437(19) 0.0325(10) Uani 1 1 d .
H136 H 0.0284 0.4350 0.2817 0.039 Uiso 1 1 calc R
C137 C -0.0058(3) 0.7038(4) 0.1837(2) 0.0453(13) Uani 1 1 d .
C138 C 0.0116(3) 0.4049(4) 0.1899(3) 0.0589(17) Uani 1 1 d .
C141 C 0.0651(2) 0.6430(3) 0.37441(16) 0.0289(9) Uani 1 1 d .
C142 C 0.1091(2) 0.6773(3) 0.36447(18) 0.0335(10) Uani 1 1 d .
H142 H 0.1169 0.6554 0.3385 0.040 Uiso 1 1 calc R
C143 C 0.1418(2) 0.7421(3) 0.3912(2) 0.0421(12) Uani 1 1 d .
C144 C 0.1319(3) 0.7763(4) 0.4289(2) 0.0503(14) Uani 1 1 d .
H144 H 0.1538 0.8216 0.4467 0.060 Uiso 1 1 calc R
C145 C 0.0892(3) 0.7431(4) 0.4402(2) 0.0491(14) Uani 1 1 d .
C146 C 0.0571(2) 0.6776(3) 0.41354(18) 0.0377(11) Uani 1 1 d .
H146 H 0.0283 0.6554 0.4223 0.045 Uiso 1 1 calc R
C147 C 0.1863(4) 0.7776(5) 0.3772(3) 0.069(2) Uani 1 1 d .
C148 C 0.0767(5) 0.7779(5) 0.4809(3) 0.079(3) Uani 1 1 d .
B1 B 0.0300(2) 0.5614(3) 0.34599(18) 0.0268(9) Uani 1 1 d .

loop_
_atom_site_aniso_label
_atom_site_aniso_U_11
_atom_site_aniso_U_22
_atom_site_aniso_U_33
_atom_site_aniso_U_23
_atom_site_aniso_U_13
_atom_site_aniso_U_12
Pt1 0.03358(11) 0.02888(11) 0.03529(11) 0.00147(7) 0.01579(8) -0.00091(7)
F1 0.308(12) 0.234(10) 0.174(7) 0.144(8) 0.208(9) 0.181(10)
F2 0.264(12) 0.250(12) 0.199(10) 0.042(9) 0.150(10) -0.116(11)
F3 0.127(5) 0.272(11) 0.097(4) 0.109(6) 0.063(4) 0.072(6)
F4 0.137(5) 0.197(7) 0.136(5) 0.106(5) 0.088(4) 0.136(6)
F5 0.092(4) 0.108(4) 0.120(4) -0.028(4) 0.048(3) 0.033(3)
F6 0.070(3) 0.112(4) 0.156(5) 0.001(4) 0.071(4) 0.017(3)
F7 0.113(5) 0.079(4) 0.178(7) -0.047(4) 0.039(5) 0.036(3)
F8 0.155(6) 0.067(4) 0.493(17) 0.030(7) 0.242(10) 0.039(4)
F9 0.244(9) 0.128(6) 0.122(5) 0.045(5) 0.065(6) 0.146(7)
F10 0.065(3) 0.043(2) 0.167(5) 0.033(3) 0.033(3) -0.009(2)
F11 0.237(9) 0.087(4) 0.127(6) -0.008(4) -0.006(6) -0.109(6)
F12 0.081(4) 0.083(4) 0.326(11) 0.043(6) 0.115(6) -0.010(3)
F13 0.122(4) 0.0439(19) 0.060(2) 0.0117(17) 0.054(2) 0.022(2)
F14 0.073(3) 0.087(3) 0.119(4) 0.047(3) 0.048(3) -0.006(3)
F15 0.092(3) 0.075(3) 0.0379(18) 0.0128(18) 0.0239(19) 0.018(2)
F16 0.127(6) 0.172(8) 0.438(18) -0.242(11) 0.136(9) -0.084(6)
F17 0.74(3) 0.054(3) 0.189(8) -0.024(4) 0.342(14) -0.012(8)
F18 0.286(11) 0.061(3) 0.123(5) -0.024(4) 0.088(6) 0.035(5)
F19 0.131(6) 0.187(8) 0.162(7) 0.076(6) 0.077(5) -0.045(5)
F20 0.107(4) 0.103(4) 0.193(7) -0.038(4) 0.116(5) -0.039(4)
F21 0.141(5) 0.189(7) 0.185(7) -0.127(6) 0.123(5) -0.135(5)
F22 0.222(8) 0.118(5) 0.107(4) -0.021(4) 0.127(5) -0.025(5)
F23 0.340(14) 0.359(15) 0.194(8) -0.231(10) 0.222(10) -0.278(13)
F24 0.350(15) 0.288(13) 0.102(5) -0.002(7) 0.118(8) 0.206(13)
O1 0.0330(17) 0.0356(18) 0.047(2) 0.0024(15) 0.0165(16) -0.0041(14)
N1 0.032(2) 0.035(2) 0.032(2) -0.0014(16) 0.0139(17) -0.0027(16)
N2 0.031(2) 0.056(3) 0.0264(19) -0.0028(18) 0.0147(16) -0.0067(18)
C1 0.041(3) 0.039(3) 0.045(3) -0.004(2) 0.023(2) 0.002(2)
C2 0.047(3) 0.065(4) 0.041(3) -0.012(3) 0.020(3) 0.002(3)
C3 0.052(3) 0.071(4) 0.043(3) 0.002(3) 0.030(3) -0.003(3)
C4 0.050(3) 0.053(3) 0.044(3) 0.007(3) 0.023(3) -0.007(3)
C5 0.035(2) 0.040(3) 0.034(2) 0.001(2) 0.013(2) -0.004(2)
C6 0.068(4) 0.034(3) 0.047(3) 0.001(2) 0.020(3) -0.005(3)
C7 0.070(4) 0.035(3) 0.046(3) -0.009(2) 0.029(3) -0.002(3)
C8 0.055(3) 0.051(3) 0.031(2) -0.008(2) 0.028(2) -0.020(3)
C9 0.062(4) 0.086(5) 0.042(3) -0.024(3) 0.032(3) -0.042(4)
C10 0.054(4) 0.127(8) 0.038(3) -0.015(4) 0.026(3) -0.038(4)
C11 0.036(3) 0.133(8) 0.031(3) 0.008(3) 0.015(2) 0.000(4)
C12 0.037(3) 0.081(4) 0.032(3) 0.009(3) 0.017(2) 0.003(3)
C13 0.027(2) 0.038(2) 0.036(2) 0.008(2) 0.0120(19) -0.0029(19)
C14 0.070(4) 0.051(3) 0.051(4) 0.000(3) 0.035(3) 0.000(3)
C15 0.090(6) 0.081(6) 0.051(4) -0.004(4) 0.043(4) -0.001(4)
C16 0.058(4) 0.089(5) 0.046(3) 0.018(4) 0.026(3) -0.007(4)
C17 0.092(6) 0.054(4) 0.066(4) 0.025(4) 0.035(4) -0.005(4)
C18 0.087(5) 0.041(3) 0.057(4) 0.009(3) 0.033(4) 0.008(3)
C19 0.041(4) 0.047(4) 0.157(10) 0.017(5) 0.010(5) 0.010(3)
C20 0.035(3) 0.070(5) 0.104(6) 0.015(5) 0.018(4) 0.003(3)
C21 0.046(4) 0.064(4) 0.093(6) 0.003(4) 0.024(4) -0.018(3)
C22 0.045(4) 0.042(4) 0.146(8) 0.015(4) 0.026(4) -0.008(3)
C111 0.031(2) 0.025(2) 0.033(2) 0.0018(17) 0.0136(19) -0.0017(17)
C112 0.038(3) 0.048(3) 0.039(3) 0.014(2) 0.022(2) 0.006(2)
C113 0.048(3) 0.053(3) 0.055(3) 0.023(3) 0.025(3) 0.007(3)
C114 0.049(3) 0.044(3) 0.063(4) 0.022(3) 0.020(3) 0.014(3)
C115 0.038(3) 0.035(3) 0.053(3) 0.008(2) 0.015(2) 0.010(2)
C116 0.036(2) 0.033(2) 0.036(2) 0.001(2) 0.013(2) 0.003(2)
C117 0.086(6) 0.134(9) 0.112(7) 0.095(7) 0.062(6) 0.048(6)
C118 0.048(3) 0.062(4) 0.064(4) 0.001(3) 0.017(3) 0.022(3)
C121 0.029(2) 0.028(2) 0.028(2) 0.0004(17) 0.0131(17) 0.0000(17)
C122 0.034(2) 0.029(2) 0.037(2) 0.0028(19) 0.017(2) 0.0039(18)
C123 0.037(3) 0.038(3) 0.055(3) 0.004(2) 0.024(2) 0.009(2)
C124 0.030(2) 0.046(3) 0.068(4) 0.009(3) 0.022(3) 0.002(2)
C125 0.031(3) 0.036(3) 0.071(4) 0.008(3) 0.016(3) -0.001(2)
C126 0.030(2) 0.027(2) 0.052(3) 0.001(2) 0.015(2) 0.0000(19)
C127 0.047(3) 0.044(3) 0.104(6) 0.000(4) 0.035(4) 0.017(3)
C128 0.036(3) 0.054(4) 0.133(8) 0.023(5) 0.021(4) -0.006(3)
C131 0.0241(19) 0.031(2) 0.026(2) -0.0058(17) 0.0113(16) -0.0011(17)
C132 0.032(2) 0.034(2) 0.030(2) -0.0015(18) 0.0148(18) 0.0017(18)
C133 0.033(2) 0.042(3) 0.032(2) 0.002(2) 0.015(2) 0.002(2)
C134 0.047(3) 0.050(3) 0.030(2) -0.005(2) 0.021(2) -0.004(2)
C135 0.044(3) 0.037(3) 0.036(3) -0.011(2) 0.020(2) -0.005(2)
C136 0.036(2) 0.028(2) 0.035(2) -0.0040(18) 0.016(2) -0.0030(18)
C137 0.050(3) 0.054(3) 0.038(3) 0.008(2) 0.024(2) 0.005(3)
C138 0.080(5) 0.047(3) 0.050(3) -0.021(3) 0.028(3) -0.008(3)
C141 0.031(2) 0.026(2) 0.029(2) -0.0008(17) 0.0122(18) -0.0019(17)
C142 0.035(2) 0.031(2) 0.036(2) -0.0037(19) 0.016(2) -0.0021(19)
C143 0.038(3) 0.037(3) 0.049(3) -0.004(2) 0.015(2) -0.012(2)
C144 0.060(4) 0.045(3) 0.044(3) -0.015(2) 0.020(3) -0.020(3)
C145 0.068(4) 0.046(3) 0.037(3) -0.013(2) 0.026(3) -0.015(3)
C146 0.044(3) 0.041(3) 0.031(2) -0.007(2) 0.018(2) -0.012(2)
C147 0.069(5) 0.064(4) 0.084(5) -0.014(4) 0.044(4) -0.031(4)
C148 0.122(7) 0.066(5) 0.070(5) -0.033(4) 0.060(5) -0.029(5)
B1 0.027(2) 0.025(2) 0.028(2) 0.0005(18) 0.0121(19) 0.0009(18)

loop_
_atom_type_symbol
_atom_type_description
_atom_type_scat_dispersion_real
_atom_type_scat_dispersion_imag
_atom_type_scat_source
C C 0.0033 0.0016 'International Tables Vol C Tables 4.2.6.8 and 6.1.1.4'
H H 0.0000 0.0000 'International Tables Vol C Tables 4.2.6.8 and 6.1.1.4'
B B 0.0013 0.0007 'International Tables Vol C Tables 4.2.6.8 and 6.1.1.4'
N N 0.0061 0.0033 'International Tables Vol C Tables 4.2.6.8 and 6.1.1.4'
O O 0.0106 0.0060 'International Tables Vol C Tables 4.2.6.8 and 6.1.1.4'
F F 0.0171 0.0103 'International Tables Vol C Tables 4.2.6.8 and 6.1.1.4'
Pt Pt -1.7033 8.3905 'International Tables Vol C Tables 4.2.6.8 and 6.1.1.4'

loop_
_geom_angle_atom_site_label_1
_geom_angle_atom_site_label_2
_geom_angle_atom_site_label_3
_geom_angle
N2 Pt1 C13 90.86(18)
N2 Pt1 O1 175.06(16)
C13 Pt1 O1 93.24(17)
N2 Pt1 N1 87.78(16)
C13 Pt1 N1 177.93(17)
O1 Pt1 N1 88.20(15)
C19 O1 C22 107.7(5)
C19 O1 Pt1 116.2(4)
C22 O1 Pt1 125.9(4)
C5 N1 C1 118.6(5)
C5 N1 Pt1 126.8(3)
C1 N1 Pt1 114.1(4)
C8 N2 C12 121.7(5)
C8 N2 Pt1 117.8(4)
C12 N2 Pt1 120.4(4)
N1 C1 C2 122.0(6)
C3 C2 C1 119.6(6)
C4 C3 C2 118.4(6)
C3 C4 C5 121.2(6)
N1 C5 C4 120.2(5)
N1 C5 C6 122.0(5)
C4 C5 C6 117.7(5)
C5 C6 C7 120.0(5)
C8 C7 C6 113.6(5)
N2 C8 C9 119.1(6)
N2 C8 C7 117.5(5)
C9 C8 C7 123.4(6)
C10 C9 C8 120.1(7)
C9 C10 C11 120.1(6)
C10 C11 C12 119.8(7)
N2 C12 C11 119.2(7)
C18 C13 C14 116.7(5)
C18 C13 Pt1 123.0(5)
C14 C13 Pt1 120.3(4)
C13 C14 C15 120.6(7)
C16 C15 C14 121.5(7)
C17 C16 C15 118.6(6)
C16 C17 C18 121.6(7)
C13 C18 C17 120.9(7)
C20 C19 O1 108.7(6)
C19 C20 C21 106.9(6)
C20 C21 C22 106.5(6)
O1 C22 C21 104.2(6)
C116 C111 C112 115.3(4)
C116 C111 B1 123.9(4)
C112 C111 B1 120.3(4)
C113 C112 C111 121.8(5)
C114 C113 C112 120.9(5)
C114 C113 C117 119.5(6)
C112 C113 C117 119.7(6)
C115 C114 C113 118.1(5)
C114 C115 C116 120.6(5)
C114 C115 C118 119.7(5)
C116 C115 C118 119.6(6)
C111 C116 C115 123.2(5)
F1 C117 F3 113.1(12)
F1 C117 F2 101.5(11)
F3 C117 F2 99.0(10)
F1 C117 C113 117.3(7)
F3 C117 C113 115.6(7)
F2 C117 C113 107.2(11)
F4 C118 F5 111.1(7)
F4 C118 F6 106.0(7)
F5 C118 F6 95.1(7)
F4 C118 C115 116.4(7)
F5 C118 C115 113.4(6)
F6 C118 C115 112.7(6)
C126 C121 C122 115.9(4)
C126 C121 B1 120.3(4)
C122 C121 B1 123.8(4)
C123 C122 C121 121.5(5)
C124 C123 C122 121.7(5)
C124 C123 C127 118.9(5)
C122 C123 C127 119.3(5)
C123 C124 C125 117.6(5)
C126 C125 C124 121.1(5)
C126 C125 C128 117.8(5)
C124 C125 C128 121.1(6)
C125 C126 C121 122.2(5)
F8 C127 F9 108.7(9)
F8 C127 F7 103.5(8)
F9 C127 F7 99.9(8)
F8 C127 C123 114.8(6)
F9 C127 C123 114.1(7)
F7 C127 C123 114.4(6)
F10 C128 F11 104.6(8)
F10 C128 F12 104.8(8)
F11 C128 F12 106.5(8)
F10 C128 C125 114.5(6)
F11 C128 C125 113.3(8)
F12 C128 C125 112.2(8)
C136 C131 C132 115.7(4)
C136 C131 B1 124.2(4)
C132 C131 B1 119.8(4)
C133 C132 C131 122.2(4)
C134 C133 C132 121.0(5)
C134 C133 C137 119.4(5)
C132 C133 C137 119.6(5)
C133 C134 C135 117.9(5)
C136 C135 C134 121.2(5)
C136 C135 C138 120.0(5)
C134 C135 C138 118.8(5)
C135 C136 C131 122.0(5)
F14 C137 F13 107.2(6)
F14 C137 F15 105.5(5)
F13 C137 F15 104.3(5)
F14 C137 C133 113.0(5)
F13 C137 C133 113.3(4)
F15 C137 C133 112.9(5)
F17 C138 F16 108.7(10)
F17 C138 F18 106.2(9)
F16 C138 F18 94.1(9)
F17 C138 C135 117.8(7)
F16 C138 C135 113.7(6)
F18 C138 C135 113.6(6)
C146 C141 C142 115.4(4)
C146 C141 B1 121.9(4)
C142 C141 B1 122.4(4)
C143 C142 C141 122.3(5)
C144 C143 C142 121.1(5)
C144 C143 C147 119.6(5)
C142 C143 C147 119.2(6)
C143 C144 C145 118.2(5)
C144 C145 C146 120.3(5)
C144 C145 C148 120.5(6)
C146 C145 C148 119.2(6)
C145 C146 C141 122.7(5)
F21 C147 F20 107.4(7)
F21 C147 F19 107.0(8)
F20 C147 F19 99.2(8)
F21 C147 C143 115.9(7)
F20 C147 C143 113.4(6)
F19 C147 C143 112.4(7)
F23 C148 F24 106.8(11)
F23 C148 F22 103.9(9)
F24 C148 F22 102.0(10)
F23 C148 C145 114.9(8)
F24 C148 C145 113.9(8)
F22 C148 C145 114.0(7)
C131 B1 C141 111.3(4)
C131 B1 C121 104.6(3)
C141 B1 C121 112.4(4)
C131 B1 C111 114.9(4)
C141 B1 C111 103.8(4)
C121 B1 C111 110.0(4)

loop_
_geom_bond_atom_site_label_1
_geom_bond_atom_site_label_2
_geom_bond_distance
Pt1 N2 1.980(4)
Pt1 C13 2.001(5)
Pt1 O1 2.048(4)
Pt1 N1 2.141(4)
F1 C117 1.195(12)
F2 C117 1.353(16)
F3 C117 1.254(10)
F4 C118 1.263(8)
F5 C118 1.343(9)
F6 C118 1.355(10)
F7 C127 1.305(9)
F8 C127 1.272(9)
F9 C127 1.288(10)
F10 C128 1.290(9)
F11 C128 1.296(13)
F12 C128 1.335(10)
F13 C137 1.334(7)
F14 C137 1.319(7)
F15 C137 1.348(7)
F16 C138 1.241(10)
F17 C138 1.179(9)
F18 C138 1.311(10)
F19 C147 1.325(11)
F20 C147 1.319(10)
F21 C147 1.271(9)
F22 C148 1.288(10)
F23 C148 1.237(10)
F24 C148 1.246(13)
O1 C19 1.430(8)
O1 C22 1.449(8)
N1 C5 1.343(7)
N1 C1 1.352(7)
N2 C8 1.349(8)
N2 C12 1.358(8)
C1 C2 1.371(8)
C2 C3 1.366(10)
C3 C4 1.356(9)
C4 C5 1.384(7)
C5 C6 1.511(8)
C6 C7 1.538(8)
C7 C8 1.474(9)
C8 C9 1.402(8)
C9 C10 1.361(12)
C10 C11 1.366(13)
C11 C12 1.399(10)
C13 C18 1.374(8)
C13 C14 1.391(9)
C14 C15 1.394(10)
C15 C16 1.347(12)
C16 C17 1.339(11)
C17 C18 1.398(10)
C19 C20 1.427(11)
C20 C21 1.480(11)
C21 C22 1.504(10)
C111 C116 1.377(7)
C111 C112 1.405(7)
C111 B1 1.643(7)
C112 C113 1.386(8)
C113 C114 1.377(9)
C113 C117 1.508(10)
C114 C115 1.372(9)
C115 C116 1.379(7)
C115 C118 1.488(8)
C121 C126 1.391(7)
C121 C122 1.405(6)
C121 B1 1.643(7)
C122 C123 1.382(7)
C123 C124 1.369(8)
C123 C127 1.484(8)
C124 C125 1.386(8)
C125 C126 1.380(8)
C125 C128 1.507(9)
C131 C136 1.400(6)
C131 C132 1.405(7)
C131 B1 1.627(6)
C132 C133 1.390(7)
C133 C134 1.371(8)
C133 C137 1.485(8)
C134 C135 1.397(8)
C135 C136 1.378(7)
C135 C138 1.501(8)
C141 C146 1.391(7)
C141 C142 1.395(6)
C141 B1 1.642(6)
C142 C143 1.382(7)
C143 C144 1.374(8)
C143 C147 1.487(9)
C144 C145 1.381(9)
C145 C146 1.387(7)
C145 C148 1.495(9)
